data_7031401
loop_
_publ_author_name
'Xu, Songchen'
'Everett, William C.'
'Ellern, Arkady'
'Windus, Theresa L.'
'Sadow, Aaron D.'

_publ_section_title
;
 Oxygen insertion reactions of mixed N-heterocyclic
 carbene-oxazolinylborato zinc alkyl complexes.
;
_journal_issue 38
_journal_name_full 'Dalton transactions (Cambridge, England : 2003)'
_journal_page_first 14368
_journal_page_last 14376
_journal_paper_doi 10.1039/c4dt01011f
_journal_volume 43
_journal_year 2014
_chemical_formula_moiety '(C30 H39 B N4 O2 Zn) 0.5 (C5 H12)'
_chemical_formula_sum 'C32.5 H45 B N4 O2 Zn'
_chemical_formula_weight 599.90
_chemical_name_systematic
; 
 ? 
;
_space_group_crystal_system trigonal
_space_group_IT_number 148
_space_group_name_Hall '-R 3'
_space_group_name_H-M_alt 'R -3 :H'
_symmetry_space_group_name_Hall '-R 3'
_symmetry_space_group_name_H-M 'R -3 :H'
_atom_sites_solution_hydrogens geom
_audit_creation_method SHELXL-2013
_cell_angle_alpha 90
_cell_angle_beta 90
_cell_angle_gamma 120
_cell_formula_units_Z 18
_cell_length_a 28.790(3)
_cell_length_b 28.790(3)
_cell_length_c 20.2593(17)
_cell_measurement_reflns_used 9915
_cell_measurement_temperature 173(2)
_cell_measurement_theta_max 26.94
_cell_measurement_theta_min 2.38
_cell_volume 14542(2)
_computing_cell_refinement 'Bruker SAINT'
_computing_data_collection 'Bruker APEX2'
_computing_data_reduction 'Bruker SAINT'
_computing_molecular_graphics 'Bruker SHELXTL'
_computing_publication_material 'Bruker SHELXTL'
_computing_structure_refinement 'SHELXL-2013 (Sheldrick, 2013)'
_computing_structure_solution 'SHELXS-97 (Sheldrick, 2008)'
_diffrn_ambient_temperature 173(2)
_diffrn_measured_fraction_theta_full 1.000
_diffrn_measured_fraction_theta_max 0.996
_diffrn_measurement_device_type 'Bruker APEX-II CCD'
_diffrn_measurement_method '\f and \w scans'
_diffrn_radiation_type MoK\a
_diffrn_radiation_wavelength 0.71073
_diffrn_reflns_av_R_equivalents 0.0356
_diffrn_reflns_av_unetI/netI 0.0248
_diffrn_reflns_Laue_measured_fraction_full 1.000
_diffrn_reflns_Laue_measured_fraction_max 0.996
_diffrn_reflns_limit_h_max 39
_diffrn_reflns_limit_h_min -39
_diffrn_reflns_limit_k_max 39
_diffrn_reflns_limit_k_min -39
_diffrn_reflns_limit_l_max 27
_diffrn_reflns_limit_l_min -27
_diffrn_reflns_number 53004
_diffrn_reflns_point_group_measured_fraction_full 1.000
_diffrn_reflns_point_group_measured_fraction_max 0.996
_diffrn_reflns_theta_full 25.242
_diffrn_reflns_theta_max 29.203
_diffrn_reflns_theta_min 1.295
_exptl_absorpt_coefficient_mu 0.794
_exptl_absorpt_correction_T_max 0.74
_exptl_absorpt_correction_T_min 0.67
_exptl_absorpt_correction_type multi-scan
_exptl_absorpt_process_details 'BRUKER, SADABS'
_exptl_crystal_colour colourless
_exptl_crystal_density_diffrn 1.233
_exptl_crystal_description block
_exptl_crystal_F_000 5742
_exptl_crystal_size_max 0.280
_exptl_crystal_size_mid 0.240
_exptl_crystal_size_min 0.230
_platon_squeeze_details
;
SQUEEZE was used to treat the electron density in observed
huge voids. The results are in a good accord with existence
of three pentane molecules (the only solovent used 
 for crystallization). Nine solvent molecules were included
to the cell content to obtain true metric outputs.
;
_refine_diff_density_max 0.382
_refine_diff_density_min -0.264
_refine_diff_density_rms 0.047
_refine_ls_extinction_method none
_refine_ls_goodness_of_fit_ref 1.081
_refine_ls_hydrogen_treatment constr
_refine_ls_matrix_type full
_refine_ls_number_parameters 343
_refine_ls_number_reflns 8740
_refine_ls_number_restraints 0
_refine_ls_restrained_S_all 1.081
_refine_ls_R_factor_all 0.0432
_refine_ls_R_factor_gt 0.0314
_refine_ls_shift/su_max 0.002
_refine_ls_shift/su_mean 0.000
_refine_ls_structure_factor_coef Fsqd
_refine_ls_weighting_details 'w=1/[\s^2^(Fo^2^)+(0.0469P)^2^+5.1349P] where P=(Fo^2^+2Fc^2^)/3'
_refine_ls_weighting_scheme calc
_refine_ls_wR_factor_gt 0.0839
_refine_ls_wR_factor_ref 0.0878
_reflns_Friedel_coverage 0.000
_reflns_number_gt 6897
_reflns_number_total 8740
_reflns_threshold_expression 'I > 2\s(I)'
_cod_data_source_file c4dt01011f2.cif
_cod_data_source_block sad278-sr
_cod_depositor_comments 'Adding full bibliography for 7031399--7031402.cif.'
_cod_original_cell_volume 14542(3)
_cod_original_formula_sum 'C32.50 H45 B N4 O2 Zn'
_cod_database_code 7031401
_shelx_space_group_comment
; 
The symmetry employed for this shelxl refinement is uniquely defined 
by the following loop, which should always be used as a source of 
symmetry information in preference to the above space-group names. 
They are only intended as comments. 
;
_shelx_estimated_absorpt_t_min 0.808
_shelx_estimated_absorpt_t_max 0.839
_shelxl_version_number 2013-4

loop_
_space_group_symop_operation_xyz
'x, y, z'
'-y, x-y, z'
'-x+y, -x, z'
'x+2/3, y+1/3, z+1/3'
'-y+2/3, x-y+1/3, z+1/3'
'-x+y+2/3, -x+1/3, z+1/3'
'x+1/3, y+2/3, z+2/3'
'-y+1/3, x-y+2/3, z+2/3'
'-x+y+1/3, -x+2/3, z+2/3'
'-x, -y, -z'
'y, -x+y, -z'
'x-y, x, -z'
'-x+2/3, -y+1/3, -z+1/3'
'y+2/3, -x+y+1/3, -z+1/3'
'x-y+2/3, x+1/3, -z+1/3'
'-x+1/3, -y+2/3, -z+2/3'
'y+1/3, -x+y+2/3, -z+2/3'
'x-y+1/3, x+2/3, -z+2/3'

loop_
_atom_site_label
_atom_site_type_symbol
_atom_site_fract_x
_atom_site_fract_y
_atom_site_fract_z
_atom_site_U_iso_or_equiv
_atom_site_adp_type
_atom_site_occupancy
_atom_site_site_symmetry_order
_atom_site_calc_flag
_atom_site_refinement_flags_posn
_atom_site_refinement_flags_adp
Zn1 Zn 0.26574(2) 0.27482(2) 0.12491(2) 0.02470(6) Uani 1 1 d . .
B1 B 0.25626(6) 0.37670(6) 0.15841(7) 0.0220(3) Uani 1 1 d . .
C1 C 0.21012(7) 0.22220(7) 0.30443(8) 0.0375(3) Uani 1 1 d . .
H1A H 0.2248 0.2026 0.2809 0.056 Uiso 1 1 calc R U
H1B H 0.1826 0.1981 0.3357 0.056 Uiso 1 1 calc R U
H1C H 0.2390 0.2524 0.3285 0.056 Uiso 1 1 calc R U
C2 C 0.18524(6) 0.24319(5) 0.25506(7) 0.0270(3) Uani 1 1 d . .
C3 C 0.14214(7) 0.19721(7) 0.21470(9) 0.0423(4) Uani 1 1 d . .
H3A H 0.1275 0.2115 0.1819 0.063 Uiso 1 1 calc R U
H3B H 0.1133 0.1724 0.2441 0.063 Uiso 1 1 calc R U
H3C H 0.1578 0.1782 0.1922 0.063 Uiso 1 1 calc R U
C4 C 0.16390(7) 0.27680(6) 0.28809(8) 0.0355(3) Uani 1 1 d . .
H4A H 0.1244 0.2588 0.2843 0.043 Uiso 1 1 calc R U
H4B H 0.1738 0.2825 0.3354 0.043 Uiso 1 1 calc R U
C5 C 0.22513(5) 0.32661(5) 0.20999(6) 0.0221(2) Uani 1 1 d . .
C6 C 0.15300(7) 0.23220(7) 0.00504(9) 0.0438(4) Uani 1 1 d . .
H6A H 0.1701 0.2102 0.0089 0.066 Uiso 1 1 calc R U
H6B H 0.1314 0.2224 -0.0353 0.066 Uiso 1 1 calc R U
H6C H 0.1299 0.2260 0.0434 0.066 Uiso 1 1 calc R U
C7 C 0.19595(6) 0.29109(6) 0.00211(7) 0.0321(3) Uani 1 1 d . .
C8 C 0.23511(7) 0.30112(8) -0.05389(8) 0.0443(4) Uani 1 1 d . .
H8A H 0.2621 0.3393 -0.0555 0.066 Uiso 1 1 calc R U
H8B H 0.2156 0.2903 -0.0959 0.066 Uiso 1 1 calc R U
H8C H 0.2529 0.2801 -0.0464 0.066 Uiso 1 1 calc R U
C9 C 0.17293(7) 0.32899(7) -0.00080(8) 0.0367(3) Uani 1 1 d . .
H9A H 0.1819 0.3484 -0.0434 0.044 Uiso 1 1 calc R U
H9B H 0.1334 0.3087 0.0043 0.044 Uiso 1 1 calc R U
C10 C 0.22606(5) 0.34838(6) 0.08888(7) 0.0250(3) Uani 1 1 d . .
C11 C 0.36162(5) 0.43931(5) 0.14879(7) 0.0263(3) Uani 1 1 d . .
H11 H 0.3630 0.4724 0.1575 0.032 Uiso 1 1 calc R U
C12 C 0.40347(6) 0.43294(6) 0.13325(7) 0.0289(3) Uani 1 1 d . .
H12 H 0.4399 0.4604 0.1290 0.035 Uiso 1 1 calc R U
C13 C 0.32896(5) 0.35099(5) 0.13491(6) 0.0239(3) Uani 1 1 d . .
C14 C 0.41434(5) 0.35332(6) 0.10823(7) 0.0274(3) Uani 1 1 d . .
C15 C 0.45408(6) 0.35837(6) 0.15203(8) 0.0334(3) Uani 1 1 d . .
C16 C 0.46773(7) 0.39184(7) 0.21352(8) 0.0402(4) Uani 1 1 d . .
H16A H 0.4938 0.4292 0.2029 0.060 Uiso 1 1 calc R U
H16B H 0.4832 0.3784 0.2463 0.060 Uiso 1 1 calc R U
H16C H 0.4351 0.3897 0.2315 0.060 Uiso 1 1 calc R U
C17 C 0.48190(7) 0.33177(7) 0.13655(9) 0.0443(4) Uani 1 1 d . .
H17 H 0.5088 0.3345 0.1660 0.053 Uiso 1 1 calc R U
C18 C 0.47154(7) 0.30145(7) 0.07952(10) 0.0479(4) Uani 1 1 d . .
C19 C 0.50162(10) 0.27181(11) 0.06380(14) 0.0780(7) Uani 1 1 d . .
H19A H 0.4774 0.2378 0.0418 0.117 Uiso 1 1 calc R U
H19B H 0.5149 0.2646 0.1048 0.117 Uiso 1 1 calc R U
H19C H 0.5319 0.2939 0.0346 0.117 Uiso 1 1 calc R U
C20 C 0.43336(7) 0.29914(7) 0.03647(9) 0.0405(4) Uani 1 1 d . .
H20 H 0.4266 0.2792 -0.0032 0.049 Uiso 1 1 calc R U
C21 C 0.40438(6) 0.32499(6) 0.04894(8) 0.0316(3) Uani 1 1 d . .
C22 C 0.36491(7) 0.32234(7) -0.00139(8) 0.0405(4) Uani 1 1 d . .
H22A H 0.3747 0.3151 -0.0450 0.061 Uiso 1 1 calc R U
H22B H 0.3654 0.3566 -0.0024 0.061 Uiso 1 1 calc R U
H22C H 0.3289 0.2935 0.0103 0.061 Uiso 1 1 calc R U
C23 C 0.25607(5) 0.43037(5) 0.18064(7) 0.0246(3) Uani 1 1 d . .
C24 C 0.26652(6) 0.44705(6) 0.24651(7) 0.0321(3) Uani 1 1 d . .
H24 H 0.2727 0.4259 0.2774 0.038 Uiso 1 1 calc R U
C25 C 0.26821(7) 0.49376(6) 0.26819(9) 0.0421(4) Uani 1 1 d . .
H25 H 0.2755 0.5040 0.3133 0.051 Uiso 1 1 calc R U
C26 C 0.25942(7) 0.52515(6) 0.22465(10) 0.0443(4) Uani 1 1 d . .
H26 H 0.2599 0.5567 0.2395 0.053 Uiso 1 1 calc R U
C27 C 0.24995(7) 0.51035(6) 0.15919(10) 0.0445(4) Uani 1 1 d . .
H27 H 0.2442 0.5320 0.1286 0.053 Uiso 1 1 calc R U
C28 C 0.24880(6) 0.46399(6) 0.13758(8) 0.0345(3) Uani 1 1 d . .
H28 H 0.2429 0.4549 0.0921 0.041 Uiso 1 1 calc R U
C29 C 0.25088(7) 0.20204(6) 0.10070(8) 0.0374(3) Uani 1 1 d . .
H29A H 0.2115 0.1782 0.0984 0.045 Uiso 1 1 calc R U
H29B H 0.2652 0.2038 0.0558 0.045 Uiso 1 1 calc R U
C30 C 0.27316(11) 0.17649(10) 0.14555(10) 0.0678(7) Uani 1 1 d . .
H30A H 0.3124 0.1979 0.1456 0.102 Uiso 1 1 calc R U
H30B H 0.2620 0.1402 0.1299 0.102 Uiso 1 1 calc R U
H30C H 0.2597 0.1747 0.1904 0.102 Uiso 1 1 calc R U
N1 N 0.22657(5) 0.28292(4) 0.20935(5) 0.0254(2) Uani 1 1 d . .
N2 N 0.22603(5) 0.30722(5) 0.06563(6) 0.0306(3) Uani 1 1 d . .
N3 N 0.31604(4) 0.38888(4) 0.14981(5) 0.0221(2) Uani 1 1 d . .
N4 N 0.38305(4) 0.37823(5) 0.12454(6) 0.0251(2) Uani 1 1 d . .
O1 O 0.18916(4) 0.32753(4) 0.25265(5) 0.0286(2) Uani 1 1 d . .
O2 O 0.19783(4) 0.36609(4) 0.05369(5) 0.0331(2) Uani 1 1 d . .

loop_
_atom_site_aniso_label
_atom_site_aniso_U_11
_atom_site_aniso_U_22
_atom_site_aniso_U_33
_atom_site_aniso_U_23
_atom_site_aniso_U_13
_atom_site_aniso_U_12
Zn1 0.02476(9) 0.02340(9) 0.02731(9) -0.00359(6) 0.00258(6) 0.01306(7)
B1 0.0225(7) 0.0242(7) 0.0217(7) -0.0017(5) -0.0005(5) 0.0136(6)
C1 0.0448(9) 0.0396(9) 0.0354(8) 0.0068(7) 0.0054(7) 0.0266(8)
C2 0.0297(7) 0.0251(7) 0.0272(7) 0.0037(5) 0.0089(5) 0.0146(6)
C3 0.0360(8) 0.0372(9) 0.0423(9) -0.0019(7) 0.0039(7) 0.0099(7)
C4 0.0429(9) 0.0301(7) 0.0380(8) 0.0090(6) 0.0189(7) 0.0216(7)
C5 0.0209(6) 0.0258(6) 0.0210(6) -0.0037(5) -0.0009(5) 0.0127(5)
C6 0.0418(9) 0.0425(9) 0.0446(10) -0.0107(7) -0.0133(7) 0.0192(8)
C7 0.0331(7) 0.0395(8) 0.0260(7) -0.0096(6) -0.0094(6) 0.0199(7)
C8 0.0419(9) 0.0624(11) 0.0318(8) -0.0130(8) -0.0068(7) 0.0286(9)
C9 0.0397(8) 0.0470(9) 0.0288(8) -0.0110(7) -0.0134(6) 0.0257(8)
C10 0.0232(6) 0.0303(7) 0.0232(6) -0.0004(5) -0.0018(5) 0.0147(6)
C11 0.0266(7) 0.0227(6) 0.0269(7) -0.0004(5) -0.0014(5) 0.0103(5)
C12 0.0251(7) 0.0250(7) 0.0316(7) 0.0003(5) 0.0002(5) 0.0089(6)
C13 0.0231(6) 0.0266(6) 0.0228(6) -0.0008(5) 0.0009(5) 0.0131(5)
C14 0.0211(6) 0.0275(7) 0.0327(7) 0.0020(6) 0.0061(5) 0.0114(6)
C15 0.0244(7) 0.0340(8) 0.0396(8) 0.0041(6) 0.0031(6) 0.0130(6)
C16 0.0330(8) 0.0466(9) 0.0377(8) -0.0003(7) -0.0062(7) 0.0174(7)
C17 0.0333(8) 0.0495(10) 0.0572(11) 0.0072(8) 0.0010(7) 0.0261(8)
C18 0.0424(10) 0.0456(10) 0.0652(12) 0.0028(9) 0.0110(9) 0.0292(8)
C19 0.0775(16) 0.0803(17) 0.109(2) -0.0034(15) 0.0120(14) 0.0639(15)
C20 0.0384(9) 0.0372(8) 0.0464(10) -0.0030(7) 0.0112(7) 0.0193(7)
C21 0.0259(7) 0.0318(7) 0.0338(8) 0.0005(6) 0.0072(6) 0.0121(6)
C22 0.0384(9) 0.0522(10) 0.0293(8) -0.0074(7) 0.0002(6) 0.0215(8)
C23 0.0211(6) 0.0232(6) 0.0305(7) 0.0005(5) 0.0018(5) 0.0118(5)
C24 0.0373(8) 0.0269(7) 0.0316(8) -0.0011(6) 0.0051(6) 0.0158(6)
C25 0.0450(9) 0.0294(8) 0.0457(10) -0.0089(7) 0.0113(7) 0.0140(7)
C26 0.0353(8) 0.0265(8) 0.0739(13) -0.0074(8) 0.0078(8) 0.0177(7)
C27 0.0351(8) 0.0276(8) 0.0747(13) 0.0044(8) -0.0068(8) 0.0185(7)
C28 0.0330(8) 0.0283(7) 0.0426(9) 0.0012(6) -0.0064(6) 0.0156(6)
C29 0.0520(10) 0.0336(8) 0.0333(8) -0.0060(6) 0.0016(7) 0.0264(8)
C30 0.124(2) 0.0753(15) 0.0443(11) -0.0173(10) -0.0185(12) 0.0805(16)
N1 0.0285(6) 0.0233(5) 0.0262(6) 0.0017(4) 0.0076(5) 0.0142(5)
N2 0.0362(7) 0.0356(7) 0.0254(6) -0.0087(5) -0.0100(5) 0.0220(6)
N3 0.0220(5) 0.0228(5) 0.0212(5) -0.0014(4) -0.0003(4) 0.0110(4)
N4 0.0211(5) 0.0255(6) 0.0277(6) -0.0006(4) 0.0017(4) 0.0109(5)
O1 0.0315(5) 0.0271(5) 0.0327(5) 0.0039(4) 0.0114(4) 0.0189(4)
O2 0.0372(6) 0.0374(6) 0.0312(5) -0.0071(4) -0.0131(4) 0.0236(5)

loop_
_atom_type_symbol
_atom_type_description
_atom_type_scat_dispersion_real
_atom_type_scat_dispersion_imag
_atom_type_scat_source
C C 0.0033 0.0016 'International Tables Vol C Tables 4.2.6.8 and 6.1.1.4'
H H 0.0000 0.0000 'International Tables Vol C Tables 4.2.6.8 and 6.1.1.4'
N N 0.0061 0.0033 'International Tables Vol C Tables 4.2.6.8 and 6.1.1.4'
O O 0.0106 0.0060 'International Tables Vol C Tables 4.2.6.8 and 6.1.1.4'
B B 0.0013 0.0007 'International Tables Vol C Tables 4.2.6.8 and 6.1.1.4'
Zn Zn 0.2839 1.4301 'International Tables Vol C Tables 4.2.6.8 and 6.1.1.4'

loop_
_geom_angle_atom_site_label_1
_geom_angle_atom_site_label_2
_geom_angle_atom_site_label_3
_geom_angle
C29 Zn1 C13 140.01(6)
C29 Zn1 N1 118.04(6)
C13 Zn1 N1 92.25(5)
C29 Zn1 N2 115.94(6)
C13 Zn1 N2 88.36(5)
N1 Zn1 N2 88.61(5)
N3 B1 C23 110.02(11)
N3 B1 C5 108.70(10)
C23 B1 C5 113.77(11)
N3 B1 C10 105.21(10)
C23 B1 C10 117.45(11)
C5 B1 C10 100.91(10)
C2 C1 H1A 109.5
C2 C1 H1B 109.5
H1A C1 H1B 109.5
C2 C1 H1C 109.5
H1A C1 H1C 109.5
H1B C1 H1C 109.5
N1 C2 C1 111.09(12)
N1 C2 C3 108.93(12)
C1 C2 C3 110.41(13)
N1 C2 C4 101.82(10)
C1 C2 C4 112.36(13)
C3 C2 C4 111.91(13)
C2 C3 H3A 109.5
C2 C3 H3B 109.5
H3A C3 H3B 109.5
C2 C3 H3C 109.5
H3A C3 H3C 109.5
H3B C3 H3C 109.5
O1 C4 C2 105.13(11)
O1 C4 H4A 110.7
C2 C4 H4A 110.7
O1 C4 H4B 110.7
C2 C4 H4B 110.7
H4A C4 H4B 108.8
N1 C5 O1 115.16(12)
N1 C5 B1 125.94(11)
O1 C5 B1 118.38(11)
C7 C6 H6A 109.5
C7 C6 H6B 109.5
H6A C6 H6B 109.5
C7 C6 H6C 109.5
H6A C6 H6C 109.5
H6B C6 H6C 109.5
N2 C7 C6 109.62(13)
N2 C7 C8 108.94(12)
C6 C7 C8 110.67(13)
N2 C7 C9 101.65(11)
C6 C7 C9 113.26(13)
C8 C7 C9 112.26(14)
C7 C8 H8A 109.5
C7 C8 H8B 109.5
H8A C8 H8B 109.5
C7 C8 H8C 109.5
H8A C8 H8C 109.5
H8B C8 H8C 109.5
O2 C9 C7 105.31(11)
O2 C9 H9A 110.7
C7 C9 H9A 110.7
O2 C9 H9B 110.7
C7 C9 H9B 110.7
H9A C9 H9B 108.8
N2 C10 O2 115.65(12)
N2 C10 B1 122.19(12)
O2 C10 B1 122.12(11)
C12 C11 N3 107.71(12)
C12 C11 H11 126.1
N3 C11 H11 126.1
C11 C12 N4 106.53(12)
C11 C12 H12 126.7
N4 C12 H12 126.7
N3 C13 N4 105.43(11)
N3 C13 Zn1 115.58(9)
N4 C13 Zn1 138.58(10)
C15 C14 C21 121.66(13)
C15 C14 N4 119.02(13)
C21 C14 N4 119.32(13)
C17 C15 C14 117.78(15)
C17 C15 C16 120.10(15)
C14 C15 C16 122.12(14)
C15 C16 H16A 109.5
C15 C16 H16B 109.5
H16A C16 H16B 109.5
C15 C16 H16C 109.5
H16A C16 H16C 109.5
H16B C16 H16C 109.5
C18 C17 C15 122.10(16)
C18 C17 H17 118.9
C15 C17 H17 118.9
C20 C18 C17 118.21(15)
C20 C18 C19 120.26(19)
C17 C18 C19 121.53(19)
C18 C19 H19A 109.5
C18 C19 H19B 109.5
H19A C19 H19B 109.5
C18 C19 H19C 109.5
H19A C19 H19C 109.5
H19B C19 H19C 109.5
C18 C20 C21 122.44(16)
C18 C20 H20 118.8
C21 C20 H20 118.8
C20 C21 C14 117.70(15)
C20 C21 C22 119.41(14)
C14 C21 C22 122.88(13)
C21 C22 H22A 109.5
C21 C22 H22B 109.5
H22A C22 H22B 109.5
C21 C22 H22C 109.5
H22A C22 H22C 109.5
H22B C22 H22C 109.5
C28 C23 C24 116.07(13)
C28 C23 B1 124.35(13)
C24 C23 B1 119.49(12)
C25 C24 C23 122.01(15)
C25 C24 H24 119.0
C23 C24 H24 119.0
C26 C25 C24 120.26(16)
C26 C25 H25 119.9
C24 C25 H25 119.9
C25 C26 C27 119.17(14)
C25 C26 H26 120.4
C27 C26 H26 120.4
C26 C27 C28 120.42(16)
C26 C27 H27 119.8
C28 C27 H27 119.8
C27 C28 C23 122.02(16)
C27 C28 H28 119.0
C23 C28 H28 119.0
C30 C29 Zn1 116.74(12)
C30 C29 H29A 108.1
Zn1 C29 H29A 108.1
C30 C29 H29B 108.1
Zn1 C29 H29B 108.1
H29A C29 H29B 107.3
C29 C30 H30A 109.5
C29 C30 H30B 109.5
H30A C30 H30B 109.5
C29 C30 H30C 109.5
H30A C30 H30C 109.5
H30B C30 H30C 109.5
C5 N1 C2 110.03(11)
C5 N1 Zn1 113.32(9)
C2 N1 Zn1 132.84(8)
C10 N2 C7 109.81(12)
C10 N2 Zn1 116.13(9)
C7 N2 Zn1 134.02(9)
C13 N3 C11 110.08(11)
C13 N3 B1 123.56(11)
C11 N3 B1 125.98(11)
C13 N4 C12 110.25(11)
C13 N4 C14 124.49(11)
C12 N4 C14 125.24(11)
C5 O1 C4 107.31(10)
C10 O2 C9 106.90(11)

loop_
_geom_bond_atom_site_label_1
_geom_bond_atom_site_label_2
_geom_bond_distance
Zn1 C29 1.9792(15)
Zn1 C13 2.0424(13)
Zn1 N1 2.1250(11)
Zn1 N2 2.1647(12)
B1 N3 1.5847(18)
B1 C23 1.6121(19)
B1 C5 1.638(2)
B1 C10 1.642(2)
C1 C2 1.520(2)
C1 H1A 0.9800
C1 H1B 0.9800
C1 H1C 0.9800
C2 N1 1.4901(17)
C2 C3 1.523(2)
C2 C4 1.5348(19)
C3 H3A 0.9800
C3 H3B 0.9800
C3 H3C 0.9800
C4 O1 1.4546(17)
C4 H4A 0.9900
C4 H4B 0.9900
C5 N1 1.2791(17)
C5 O1 1.3592(15)
C6 C7 1.520(2)
C6 H6A 0.9800
C6 H6B 0.9800
C6 H6C 0.9800
C7 N2 1.4899(17)
C7 C8 1.522(2)
C7 C9 1.535(2)
C8 H8A 0.9800
C8 H8B 0.9800
C8 H8C 0.9800
C9 O2 1.4518(17)
C9 H9A 0.9900
C9 H9B 0.9900
C10 N2 1.2747(18)
C10 O2 1.3580(16)
C11 C12 1.344(2)
C11 N3 1.3874(17)
C11 H11 0.9500
C12 N4 1.3898(18)
C12 H12 0.9500
C13 N3 1.3510(16)
C13 N4 1.3649(17)
C14 C15 1.397(2)
C14 C21 1.399(2)
C14 N4 1.4427(17)
C15 C17 1.393(2)
C15 C16 1.502(2)
C16 H16A 0.9800
C16 H16B 0.9800
C16 H16C 0.9800
C17 C18 1.388(3)
C17 H17 0.9500
C18 C20 1.378(3)
C18 C19 1.523(2)
C19 H19A 0.9800
C19 H19B 0.9800
C19 H19C 0.9800
C20 C21 1.391(2)
C20 H20 0.9500
C21 C22 1.500(2)
C22 H22A 0.9800
C22 H22B 0.9800
C22 H22C 0.9800
C23 C28 1.394(2)
C23 C24 1.399(2)
C24 C25 1.392(2)
C24 H24 0.9500
C25 C26 1.374(3)
C25 H25 0.9500
C26 C27 1.378(3)
C26 H26 0.9500
C27 C28 1.389(2)
C27 H27 0.9500
C28 H28 0.9500
C29 C30 1.500(2)
C29 H29A 0.9900
C29 H29B 0.9900
C30 H30A 0.9800
C30 H30B 0.9800
C30 H30C 0.9800

loop_
_platon_squeeze_void_nr
_platon_squeeze_void_average_x
_platon_squeeze_void_average_y
_platon_squeeze_void_average_z
_platon_squeeze_void_volume
_platon_squeeze_void_count_electrons
_platon_squeeze_void_content
1 0.000 0.000 -0.001 751 130 ' '
2 0.333 0.667 0.666 752 130 ' '
3 0.667 0.333 0.333 752 130 ' '
